data_1565250
loop_
_publ_author_name
'Sharma, Mitu'
'Ganeshpandian, Mani'
'Sanjeev, Airy'
'Tamilarasan, Ajaykamal'
'Mattaparthi, Venkata Satish Kumar'
'Islam, Nashreen S.'
'Palaniandavar, Mallayan'

_publ_section_title
;
 Bis- and mixed-ligand copper(II) complexes of nalidixic acid the
 antibacterial drug: Mode of nalidixate coordination determines DNA
 binding and cleavage and cytotoxicity
;
_journal_name_full 'Inorganica Chimica Acta'
_journal_page_first 119450
_journal_paper_doi 10.1016/j.ica.2020.119450
_journal_volume 504
_journal_year 2020
_chemical_formula_sum 'C24 H26 Cu N4 O8'
_chemical_formula_weight 562.04
_space_group_crystal_system monoclinic
_space_group_IT_number 14
_space_group_name_Hall '-P 2ybc'
_space_group_name_H-M_alt 'P 1 21/c 1'
_atom_sites_solution_hydrogens mixed
_audit_creation_method SHELXL-2014
_cell_angle_alpha 90
_cell_angle_beta 99.809(2)
_cell_angle_gamma 90
_cell_formula_units_Z 2
_cell_length_a 8.2910(3)
_cell_length_b 7.4556(3)
_cell_length_c 19.2127(6)
_cell_measurement_reflns_used 9928
_cell_measurement_temperature 296(2)
_cell_measurement_theta_max 26.34
_cell_measurement_theta_min 2.49
_cell_volume 1170.26(7)
_computing_cell_refinement 'Bruker SAINT'
_computing_data_collection 'Bruker APEX2'
_computing_data_reduction 'Bruker SAINT'
_computing_molecular_graphics 'Bruker SHELXTL'
_computing_publication_material 'Bruker SHELXTL'
_computing_structure_refinement 'SHELXL-2014 (Sheldrick 2014)'
_computing_structure_solution 'SHELXS-97 (Sheldrick 2008)'
_diffrn_ambient_temperature 296(2)
_diffrn_measured_fraction_theta_full 0.974
_diffrn_measured_fraction_theta_max 0.999
_diffrn_measurement_device_type 'Bruker APEX-II CCD'
_diffrn_measurement_method '\f and \w scans'
_diffrn_radiation_type MoK\a
_diffrn_radiation_wavelength 0.71073
_diffrn_reflns_av_R_equivalents 0.0375
_diffrn_reflns_av_unetI/netI 0.0149
_diffrn_reflns_Laue_measured_fraction_full 0.974
_diffrn_reflns_Laue_measured_fraction_max 0.999
_diffrn_reflns_limit_h_max 9
_diffrn_reflns_limit_h_min -9
_diffrn_reflns_limit_k_max 8
_diffrn_reflns_limit_k_min -8
_diffrn_reflns_limit_l_max 22
_diffrn_reflns_limit_l_min -22
_diffrn_reflns_number 29336
_diffrn_reflns_point_group_measured_fraction_full 0.974
_diffrn_reflns_point_group_measured_fraction_max 0.999
_diffrn_reflns_theta_full 25.242
_diffrn_reflns_theta_max 24.999
_diffrn_reflns_theta_min 2.151
_diffrn_source 'fine-focus sealed tube'
_exptl_absorpt_coefficient_mu 0.994
_exptl_absorpt_correction_T_max 0.836
_exptl_absorpt_correction_T_min 0.742
_exptl_absorpt_correction_type multi-scan
_exptl_absorpt_process_details SADABS
_exptl_crystal_colour BLUE
_exptl_crystal_density_diffrn 1.618
_exptl_crystal_density_method 'not measured'
_exptl_crystal_description BLOCK
_exptl_crystal_F_000 598
_exptl_crystal_size_max 0.300
_exptl_crystal_size_mid 0.250
_exptl_crystal_size_min 0.180
_refine_diff_density_max 0.423
_refine_diff_density_min -0.463
_refine_diff_density_rms 0.078
_refine_ls_extinction_coef .
_refine_ls_extinction_method none
_refine_ls_goodness_of_fit_ref 1.075
_refine_ls_hydrogen_treatment mixed
_refine_ls_matrix_type full
_refine_ls_number_parameters 173
_refine_ls_number_reflns 2060
_refine_ls_number_restraints 0
_refine_ls_restrained_S_all 1.075
_refine_ls_R_factor_all 0.0520
_refine_ls_R_factor_gt 0.0484
_refine_ls_shift/su_max 0.000
_refine_ls_shift/su_mean 0.000
_refine_ls_structure_factor_coef Fsqd
_refine_ls_weighting_details 'w=1/[\s^2^(Fo^2^)+(0.0718P)^2^+2.7540P] where P=(Fo^2^+2Fc^2^)/3'
_refine_ls_weighting_scheme calc
_refine_ls_wR_factor_gt 0.1438
_refine_ls_wR_factor_ref 0.1469
_reflns_Friedel_coverage 0.000
_reflns_Friedel_fraction_full .
_reflns_Friedel_fraction_max .
_reflns_number_gt 1892
_reflns_number_total 2060
_reflns_threshold_expression 'I > 2\s(I)'
_cod_data_source_file Cunal2CIF.cif
_cod_data_source_block 55
_cod_depositor_comments
;
The following automatic conversions were performed:

data item '_exptl_absorpt_correction_type' value 'MULTI-SCAN' was
changed to 'multi-scan' in accordance with the built-in table derived
from the CIF Core dictionary named 'cif_core.dic' version 2.4.5 last
updated on 2014-11-21.

Automatic conversion script
Id: cif_fix_values 8738 2021-04-28 16:35:53Z antanas 
;
_cod_original_sg_symbol_H-M 'P 21/c'
_cod_database_code 1565250
_shelx_space_group_comment
;
The symmetry employed for this shelxl refinement is uniquely defined
by the following loop, which should always be used as a source of
symmetry information in preference to the above space-group names.
They are only intended as comments.
;
_shelx_estimated_absorpt_t_min 0.755
_shelx_estimated_absorpt_t_max 0.841
_shelxl_version_number 2014-3

loop_
_space_group_symop_operation_xyz
'x, y, z'
'-x, y+1/2, -z+1/2'
'-x, -y, -z'
'x, -y-1/2, z-1/2'

loop_
_atom_site_label
_atom_site_type_symbol
_atom_site_fract_x
_atom_site_fract_y
_atom_site_fract_z
_atom_site_U_iso_or_equiv
_atom_site_adp_type
_atom_site_occupancy
_atom_site_site_symmetry_order
_atom_site_calc_flag
_atom_site_refinement_flags_posn
_atom_site_refinement_flags_adp
_atom_site_refinement_flags_occupancy
_atom_site_disorder_assembly
_atom_site_disorder_group
Cu Cu -0.5000 0.5000 0.5000 0.0350(3) Uani 1 2 d S . P . .
O1 O -0.4879(3) 0.4969(4) 0.40245(14) 0.0409(7) Uani 1 1 d . . . . .
O2 O -0.2974(3) 0.3694(4) 0.52597(13) 0.0398(6) Uani 1 1 d . . . . .
O3 O -0.3935(4) 0.4390(5) 0.30496(15) 0.0531(8) Uani 1 1 d . . . . .
N1 N 0.0558(4) 0.2765(5) 0.40398(16) 0.0411(8) Uani 1 1 d . . . . .
N2 N 0.2375(4) 0.1724(4) 0.50128(18) 0.0397(8) Uani 1 1 d . . . . .
C1 C -0.3755(4) 0.4388(5) 0.36950(19) 0.0337(8) Uani 1 1 d . . . . .
C2 C -0.2192(4) 0.3690(5) 0.41180(19) 0.0315(8) Uani 1 1 d . . . . .
C3 C -0.0917(4) 0.3381(5) 0.37535(19) 0.0373(9) Uani 1 1 d . . . . .
H3 H -0.1103 0.3620 0.3271 0.045 Uiso 1 1 calc R U . . .
C4 C 0.0875(4) 0.2358(5) 0.47563(19) 0.0330(8) Uani 1 1 d . . . . .
C5 C 0.2684(5) 0.1266(5) 0.5695(2) 0.0387(9) Uani 1 1 d . . . . .
C6 C 0.1522(5) 0.1467(5) 0.6141(2) 0.0432(9) Uani 1 1 d . . . . .
H6 H 0.1775 0.1123 0.6612 0.052 Uiso 1 1 calc R U . . .
C7 C 0.0018(5) 0.2169(5) 0.5880(2) 0.0389(9) Uani 1 1 d . . . . .
H7 H -0.0748 0.2338 0.6176 0.047 Uiso 1 1 calc R U . . .
C8 C -0.0362(4) 0.2635(5) 0.51623(19) 0.0320(8) Uani 1 1 d . . . . .
C9 C -0.1940(4) 0.3380(5) 0.48554(18) 0.0309(8) Uani 1 1 d . . . . .
C10 C 0.1842(5) 0.2574(11) 0.3586(3) 0.079(2) Uani 1 1 d . . . . .
H10A H 0.2126 0.3767 0.3446 0.095 Uiso 1 1 calc R U . . .
H10B H 0.2812 0.2074 0.3875 0.095 Uiso 1 1 calc R U . . .
C11 C 0.1491(8) 0.1567(13) 0.2999(4) 0.113(3) Uani 1 1 d . . . . .
H11A H 0.0386 0.1701 0.2756 0.136 Uiso 1 1 d R U . . .
H11B H 0.2233 0.2019 0.2708 0.136 Uiso 1 1 d R U . . .
H11C H 0.1716 0.0321 0.3098 0.136 Uiso 1 1 d R U . . .
C12 C 0.4364(5) 0.0531(6) 0.5966(3) 0.0515(11) Uani 1 1 d . . . . .
H12A H 0.5166 0.1132 0.5744 0.062 Uiso 1 1 d R U . . .
H12B H 0.4612 0.0712 0.6467 0.062 Uiso 1 1 d R U . . .
H12C H 0.4377 -0.0729 0.5864 0.062 Uiso 1 1 d R U . . .
O4A O 0.7249(6) 0.1635(7) 0.2232(3) 0.117(2) Uani 1 1 d . . . . .
H4A H 0.6495 0.1356 0.1849 0.176 Uiso 1 1 d R U . . .
H5A H 0.671(8) 0.221(9) 0.249(3) 0.08(2) Uiso 1 1 d . . . . .

loop_
_atom_site_aniso_label
_atom_site_aniso_U_11
_atom_site_aniso_U_22
_atom_site_aniso_U_33
_atom_site_aniso_U_23
_atom_site_aniso_U_13
_atom_site_aniso_U_12
Cu 0.0274(4) 0.0406(4) 0.0384(4) 0.0000(3) 0.0097(3) 0.0086(3)
O1 0.0330(14) 0.0501(17) 0.0403(15) -0.0012(12) 0.0084(11) 0.0101(12)
O2 0.0318(13) 0.0513(16) 0.0390(13) 0.0057(12) 0.0134(11) 0.0118(12)
O3 0.0432(16) 0.076(2) 0.0399(16) 0.0028(15) 0.0073(12) 0.0172(16)
N1 0.0235(15) 0.063(2) 0.0384(17) -0.0140(15) 0.0091(12) -0.0040(15)
N2 0.0238(15) 0.0421(18) 0.0528(19) -0.0096(15) 0.0053(13) 0.0004(13)
C1 0.0304(18) 0.0324(18) 0.040(2) -0.0010(15) 0.0092(15) -0.0012(15)
C2 0.0265(17) 0.0300(18) 0.0389(19) -0.0048(15) 0.0085(14) -0.0030(14)
C3 0.0285(18) 0.048(2) 0.0352(18) -0.0080(16) 0.0062(14) -0.0057(16)
C4 0.0232(17) 0.0326(19) 0.0428(19) -0.0102(15) 0.0042(14) -0.0018(14)
C5 0.0311(19) 0.0297(19) 0.054(2) -0.0028(16) 0.0030(16) -0.0037(15)
C6 0.040(2) 0.040(2) 0.048(2) 0.0073(18) 0.0035(17) -0.0006(18)
C7 0.036(2) 0.039(2) 0.043(2) 0.0036(16) 0.0124(16) 0.0041(16)
C8 0.0287(18) 0.0267(17) 0.0413(19) -0.0042(15) 0.0084(14) -0.0037(14)
C9 0.0272(17) 0.0268(18) 0.0404(19) -0.0015(14) 0.0105(14) -0.0022(14)
C10 0.026(2) 0.160(6) 0.054(3) -0.034(3) 0.0168(19) -0.005(3)
C11 0.071(4) 0.191(9) 0.092(4) -0.076(5) 0.053(3) -0.038(5)
C12 0.033(2) 0.049(2) 0.071(3) 0.005(2) 0.003(2) 0.0038(19)
O4A 0.063(3) 0.126(4) 0.142(4) -0.084(4) -0.040(3) 0.028(3)

loop_
_atom_type_symbol
_atom_type_description
_atom_type_scat_dispersion_real
_atom_type_scat_dispersion_imag
_atom_type_scat_source
C C 0.0033 0.0016 'International Tables Vol C Tables 4.2.6.8 and 6.1.1.4'
H H 0.0000 0.0000 'International Tables Vol C Tables 4.2.6.8 and 6.1.1.4'
Cu Cu 0.3201 1.2651 'International Tables Vol C Tables 4.2.6.8 and 6.1.1.4'
N N 0.0061 0.0033 'International Tables Vol C Tables 4.2.6.8 and 6.1.1.4'
O O 0.0106 0.0060 'International Tables Vol C Tables 4.2.6.8 and 6.1.1.4'

loop_
_geom_angle_atom_site_label_1
_geom_angle_atom_site_label_2
_geom_angle_atom_site_label_3
_geom_angle
_geom_angle_site_symmetry_1
_geom_angle_site_symmetry_3
O1 Cu O1 180.0 3_466 .
O1 Cu O2 93.38(11) 3_466 3_466
O1 Cu O2 86.62(11) . 3_466
O1 Cu O2 86.62(11) 3_466 .
O1 Cu O2 93.38(11) . .
O2 Cu O2 180.0 3_466 .
C1 O1 Cu 131.0(2) . .
C9 O2 Cu 125.6(2) . .
C3 N1 C4 119.3(3) . .
C3 N1 C10 119.1(4) . .
C4 N1 C10 121.6(3) . .
C5 N2 C4 117.4(3) . .
O3 C1 O1 121.6(3) . .
O3 C1 C2 119.6(3) . .
O1 C1 C2 118.7(3) . .
C3 C2 C9 119.0(3) . .
C3 C2 C1 116.6(3) . .
C9 C2 C1 124.4(3) . .
N1 C3 C2 125.1(3) . .
N1 C3 H3 117.5 . .
C2 C3 H3 117.5 . .
N2 C4 N1 116.6(3) . .
N2 C4 C8 124.4(3) . .
N1 C4 C8 119.0(3) . .
N2 C5 C6 122.4(3) . .
N2 C5 C12 116.4(4) . .
C6 C5 C12 121.2(4) . .
C7 C6 C5 119.7(4) . .
C7 C6 H6 120.1 . .
C5 C6 H6 120.1 . .
C6 C7 C8 119.5(4) . .
C6 C7 H7 120.3 . .
C8 C7 H7 120.3 . .
C7 C8 C4 116.5(3) . .
C7 C8 C9 122.0(3) . .
C4 C8 C9 121.6(3) . .
O2 C9 C2 125.5(3) . .
O2 C9 C8 118.5(3) . .
C2 C9 C8 116.0(3) . .
C11 C10 N1 118.0(5) . .
C11 C10 H10A 107.8 . .
N1 C10 H10A 107.8 . .
C11 C10 H10B 107.8 . .
N1 C10 H10B 107.8 . .
H10A C10 H10B 107.2 . .
C10 C11 H11A 113.7 . .
C10 C11 H11B 103.0 . .
H11A C11 H11B 109.5 . .
C10 C11 H11C 111.5 . .
H11A C11 H11C 109.5 . .
H11B C11 H11C 109.5 . .
C5 C12 H12A 110.3 . .
C5 C12 H12B 108.9 . .
H12A C12 H12B 109.5 . .
C5 C12 H12C 109.2 . .
H12A C12 H12C 109.5 . .
H12B C12 H12C 109.5 . .
H4A O4A H5A 103.6 . .

loop_
_geom_bond_atom_site_label_1
_geom_bond_atom_site_label_2
_geom_bond_distance
_geom_bond_site_symmetry_2
Cu O1 1.894(3) 3_466
Cu O1 1.894(3) .
Cu O2 1.932(2) 3_466
Cu O2 1.932(2) .
O1 C1 1.287(4) .
O2 C9 1.273(4) .
O3 C1 1.224(5) .
N1 C3 1.334(5) .
N1 C4 1.390(5) .
N1 C10 1.494(5) .
N2 C5 1.336(5) .
N2 C4 1.343(5) .
C1 C2 1.501(5) .
C2 C3 1.383(5) .
C2 C9 1.415(5) .
C3 H3 0.9300 .
C4 C8 1.405(5) .
C5 C6 1.402(6) .
C5 C12 1.505(5) .
C6 C7 1.367(5) .
C6 H6 0.9300 .
C7 C8 1.405(5) .
C7 H7 0.9300 .
C8 C9 1.451(5) .
C10 C11 1.345(8) .
C10 H10A 0.9700 .
C10 H10B 0.9700 .
C11 H11A 0.9600 .
C11 H11B 0.9601 .
C11 H11C 0.9600 .
C12 H12A 0.9600 .
C12 H12B 0.9600 .
C12 H12C 0.9600 .
O4A H4A 0.9047 .
O4A H5A 0.84(6) .

loop_
_geom_hbond_atom_site_label_D
_geom_hbond_atom_site_label_H
_geom_hbond_atom_site_label_A
_geom_hbond_distance_DH
_geom_hbond_distance_HA
_geom_hbond_distance_DA
_geom_hbond_angle_DHA
_geom_hbond_site_symmetry_A
O4A H4A O3 0.90 2.61 3.184(6) 121.8 2_545
O4A H4A O1 0.90 2.22 3.101(5) 165.4 2_545
C11 H11A O4A 0.96 2.62 3.575(8) 170.4 1_455
C10 H10A O4A 0.97 2.60 3.551(9) 166.3 2_655
C3 H3 O4A 0.93 2.67 3.322(6) 128.0 1_455
O4A H4A O3 0.90 2.61 3.184(6) 121.8 2_545
O4A H4A O1 0.90 2.22 3.101(5) 165.4 2_545
C11 H11A O4A 0.96 2.62 3.575(8) 170.4 1_455
C10 H10B N2 0.97 2.29 2.774(6) 109.9 .
C10 H10A O4A 0.97 2.60 3.551(9) 166.3 2_655
C3 H3 O4A 0.93 2.67 3.322(6) 128.0 1_455
C3 H3 O4A 0.93 2.67 3.322(6) 128.0 1_455
C10 H10A O4A 0.97 2.60 3.551(9) 166.3 2_655
C11 H11A O4A 0.96 2.62 3.575(8) 170.4 1_455
O4A H4A O1 0.90 2.22 3.101(5) 165.4 2_545
O4A H4A O3 0.90 2.61 3.184(6) 121.8 2_545

loop_
_geom_torsion_atom_site_label_1
_geom_torsion_atom_site_label_2
_geom_torsion_atom_site_label_3
_geom_torsion_atom_site_label_4
_geom_torsion
_geom_torsion_site_symmetry_1
_geom_torsion_site_symmetry_2
_geom_torsion_site_symmetry_3
_geom_torsion_site_symmetry_4
O2 Cu O1 C1 175.4(3) 3_466 . . .
O2 Cu O1 C1 -4.6(3) . . . .
Cu O1 C1 O3 175.8(3) . . . .
Cu O1 C1 C2 -4.1(5) . . . .
O3 C1 C2 C3 11.3(5) . . . .
O1 C1 C2 C3 -168.9(3) . . . .
O3 C1 C2 C9 -170.4(4) . . . .
O1 C1 C2 C9 9.5(5) . . . .
C4 N1 C3 C2 1.2(6) . . . .
C10 N1 C3 C2 -177.3(4) . . . .
C9 C2 C3 N1 1.5(6) . . . .
C1 C2 C3 N1 179.9(4) . . . .
C5 N2 C4 N1 -177.7(3) . . . .
C5 N2 C4 C8 2.6(6) . . . .
C3 N1 C4 N2 179.3(4) . . . .
C10 N1 C4 N2 -2.3(6) . . . .
C3 N1 C4 C8 -1.1(5) . . . .
C10 N1 C4 C8 177.4(4) . . . .
C4 N2 C5 C6 -1.6(6) . . . .
C4 N2 C5 C12 179.0(3) . . . .
N2 C5 C6 C7 -0.6(6) . . . .
C12 C5 C6 C7 178.8(4) . . . .
C5 C6 C7 C8 1.8(6) . . . .
C6 C7 C8 C4 -0.8(5) . . . .
C6 C7 C8 C9 179.8(4) . . . .
N2 C4 C8 C7 -1.5(5) . . . .
N1 C4 C8 C7 178.9(3) . . . .
N2 C4 C8 C9 177.9(3) . . . .
N1 C4 C8 C9 -1.7(5) . . . .
Cu O2 C9 C2 -10.0(5) . . . .
Cu O2 C9 C8 170.2(2) . . . .
C3 C2 C9 O2 176.2(4) . . . .
C1 C2 C9 O2 -2.1(6) . . . .
C3 C2 C9 C8 -4.0(5) . . . .
C1 C2 C9 C8 177.7(3) . . . .
C7 C8 C9 O2 3.4(5) . . . .
C4 C8 C9 O2 -176.0(3) . . . .
C7 C8 C9 C2 -176.4(3) . . . .
C4 C8 C9 C2 4.2(5) . . . .
C3 N1 C10 C11 -55.7(9) . . . .
C4 N1 C10 C11 125.8(7) . . . .
